data_1508259
loop_
_publ_author_name
'Sigalov, Mark V.'
'Doronina, Evgeniya P.'
'Sidorkin, Valery F.'

_publ_section_title
;
 C(Ar)-h&#x00B7;&#x00B7;&#x00B7;o hydrogen bonds in substituted
 isobenzofuranone derivatives: geometric, topological, and NMR
 characterization.
;
_journal_issue 29
_journal_name_full 'The journal of physical chemistry. A'
_journal_page_first 7718
_journal_page_last 7725
_journal_paper_doi 10.1021/jp304009g
_journal_volume 116
_journal_year 2012
_chemical_formula_moiety 'C12 H8 Cl2 O4'
_chemical_formula_sum 'C12 H8 Cl2 O4'
_chemical_formula_weight 287.10
_chemical_name_systematic
;
 ?
;
_space_group_IT_number 15
_symmetry_cell_setting monoclinic
_symmetry_space_group_name_Hall '-C 2yc'
_symmetry_space_group_name_H-M 'C 1 2/c 1'
_atom_sites_solution_hydrogens geom
_atom_sites_solution_primary direct
_atom_sites_solution_secondary difmap
_audit_creation_method SHELXL-97
_cell_angle_alpha 90.00
_cell_angle_beta 114.767(4)
_cell_angle_gamma 90.00
_cell_formula_units_Z 8
_cell_length_a 20.363(3)
_cell_length_b 9.6040(17)
_cell_length_c 13.438(3)
_cell_measurement_reflns_used 2007
_cell_measurement_temperature 172(2)
_cell_measurement_theta_max 28.06
_cell_measurement_theta_min 2.39
_cell_volume 2386.3(8)
_computing_cell_refinement 'Bruker SMART'
_computing_data_collection 'Bruker SMART'
_computing_data_reduction 'Bruker SAINT'
_computing_molecular_graphics 'Bruker SHELXTL'
_computing_publication_material 'Bruker SHELXTL'
_computing_structure_refinement 'SHELXL-97 (Sheldrick, 1997)'
_computing_structure_solution 'SHELXS-97 (Sheldrick, 1990)'
_diffrn_ambient_temperature 172(2)
_diffrn_measured_fraction_theta_full 0.998
_diffrn_measured_fraction_theta_max 0.998
_diffrn_measurement_device_type 'CCD area detector'
_diffrn_measurement_method 'phi and omega scans'
_diffrn_radiation_monochromator graphite
_diffrn_radiation_source 'fine-focus sealed tube'
_diffrn_radiation_type MoK\a
_diffrn_radiation_wavelength 0.71073
_diffrn_reflns_av_R_equivalents 0.0242
_diffrn_reflns_av_sigmaI/netI 0.0324
_diffrn_reflns_limit_h_max 14
_diffrn_reflns_limit_h_min -24
_diffrn_reflns_limit_k_max 11
_diffrn_reflns_limit_k_min -5
_diffrn_reflns_limit_l_max 15
_diffrn_reflns_limit_l_min -15
_diffrn_reflns_number 4594
_diffrn_reflns_theta_full 25.02
_diffrn_reflns_theta_max 25.02
_diffrn_reflns_theta_min 2.20
_exptl_absorpt_coefficient_mu 0.542
_exptl_absorpt_correction_T_max 0.9734
_exptl_absorpt_correction_T_min 0.8543
_exptl_absorpt_correction_type multi-scan
_exptl_absorpt_process_details 'sadabs (Sheldrick, 1996)'
_exptl_crystal_colour colourless
_exptl_crystal_density_diffrn 1.598
_exptl_crystal_density_meas 1.598
_exptl_crystal_density_method 'not measured'
_exptl_crystal_description block
_exptl_crystal_F_000 1112
_exptl_crystal_size_max 0.30
_exptl_crystal_size_mid 0.20
_exptl_crystal_size_min 0.05
_refine_diff_density_max 0.305
_refine_diff_density_min -0.258
_refine_diff_density_rms 0.051
_refine_ls_extinction_method none
_refine_ls_goodness_of_fit_ref 1.030
_refine_ls_hydrogen_treatment mixed
_refine_ls_matrix_type full
_refine_ls_number_parameters 195
_refine_ls_number_reflns 2106
_refine_ls_number_restraints 0
_refine_ls_restrained_S_all 1.030
_refine_ls_R_factor_all 0.0425
_refine_ls_R_factor_gt 0.0306
_refine_ls_shift/su_max 0.002
_refine_ls_shift/su_mean 0.000
_refine_ls_structure_factor_coef Fsqd
_refine_ls_weighting_details 'calc w=1/[\s^2^(Fo^2^)+(0.0448P)^2^+1.3017P] where P=(Fo^2^+2Fc^2^)/3'
_refine_ls_weighting_scheme calc
_refine_ls_wR_factor_gt 0.0768
_refine_ls_wR_factor_ref 0.0833
_reflns_number_gt 1700
_reflns_number_total 2106
_reflns_threshold_expression >2sigma(I)
_cod_data_source_file jp304009g_si_003.cif
_cod_data_source_block m7_1
_cod_depositor_comments
;
The following automatic conversions were performed:

'_symmetry_cell_setting' value 'Monoclinic' changed to 'monoclinic'
according to /home/saulius/struct/CIF-dictionaries/cif_core.dic
dictionary named 'cif_core.dic' version 2.4.2 from 2011-04-26.

Automatic conversion script
Id: cif_fix_values 1891 2012-01-12 08:04:46Z andrius 
;
_cod_original_cell_volume 2386.4(7)
_cod_original_sg_symbol_H-M C2/c
_cod_database_code 1508259

loop_
_symmetry_equiv_pos_as_xyz
'x, y, z'
'-x, y, -z+1/2'
'x+1/2, y+1/2, z'
'-x+1/2, y+1/2, -z+1/2'
'-x, -y, -z'
'x, -y, z-1/2'
'-x+1/2, -y+1/2, -z'
'x+1/2, -y+1/2, z-1/2'

loop_
_atom_site_label
_atom_site_type_symbol
_atom_site_fract_x
_atom_site_fract_y
_atom_site_fract_z
_atom_site_U_iso_or_equiv
_atom_site_adp_type
_atom_site_occupancy
_atom_site_symmetry_multiplicity
_atom_site_calc_flag
Cl1 Cl 1.10913(3) 0.15862(5) 0.17552(5) 0.03728(17) Uani 1 1 d
Cl2 Cl 0.94486(3) 0.23396(5) 0.09811(4) 0.03266(17) Uani 1 1 d
O4 O 0.87517(8) 0.71175(15) 0.07686(15) 0.0457(4) Uani 1 1 d
O3 O 0.86594(8) 0.94311(14) 0.06018(13) 0.0396(4) Uani 1 1 d
C1 C 1.03677(11) 0.6050(2) 0.14309(15) 0.0259(4) Uani 1 1 d
C2 C 0.98527(11) 0.5008(2) 0.11817(16) 0.0252(4) Uani 1 1 d
O1 O 1.21457(8) 0.72178(16) 0.22884(15) 0.0457(4) Uani 1 1 d
O2 O 1.10255(7) 0.80904(15) 0.17488(12) 0.0331(4) Uani 1 1 d
C3 C 1.10923(10) 0.5704(2) 0.17678(16) 0.0285(5) Uani 1 1 d
C4 C 1.08274(12) 0.3303(2) 0.16328(16) 0.0278(5) Uani 1 1 d
C12 C 0.98016(12) 0.8523(2) 0.11573(18) 0.0320(5) Uani 1 1 d
C5 C 1.00891(11) 0.3640(2) 0.12866(16) 0.0263(4) Uani 1 1 d
C6 C 1.15129(12) 0.6999(2) 0.19772(18) 0.0332(5) Uani 1 1 d
C7 C 1.03230(12) 0.7576(2) 0.14111(17) 0.0283(5) Uani 1 1 d
C8 C 1.13331(12) 0.4343(2) 0.18721(17) 0.0308(5) Uani 1 1 d
C9 C 0.90319(12) 0.8240(2) 0.08282(17) 0.0326(5) Uani 1 1 d
C10 C 0.75715(16) 1.0725(3) 0.0016(3) 0.0569(8) Uani 1 1 d
C11 C 0.78767(13) 0.9295(3) 0.0224(3) 0.0496(7) Uani 1 1 d
H1 H 0.9361(11) 0.5199(19) 0.0967(15) 0.020(5) Uiso 1 1 d
H2 H 0.9926(11) 0.945(2) 0.1197(16) 0.031(6) Uiso 1 1 d
H3 H 1.1827(13) 0.416(2) 0.2116(17) 0.034(6) Uiso 1 1 d
H4 H 0.7779(15) 0.887(3) 0.084(2) 0.069(9) Uiso 1 1 d
H5 H 0.7678(16) 0.879(3) -0.053(2) 0.075(9) Uiso 1 1 d
H6 H 0.7748(18) 1.119(4) 0.074(3) 0.089(11) Uiso 1 1 d
H7 H 0.704(2) 1.065(3) -0.027(3) 0.085(10) Uiso 1 1 d
H8 H 0.7676(18) 1.110(4) -0.060(3) 0.091(12) Uiso 1 1 d

loop_
_atom_site_aniso_label
_atom_site_aniso_U_11
_atom_site_aniso_U_22
_atom_site_aniso_U_33
_atom_site_aniso_U_23
_atom_site_aniso_U_13
_atom_site_aniso_U_12
Cl1 0.0320(3) 0.0256(3) 0.0526(4) 0.0018(2) 0.0161(2) 0.0053(2)
Cl2 0.0290(3) 0.0247(3) 0.0450(3) -0.0015(2) 0.0161(2) -0.0040(2)
O4 0.0308(9) 0.0265(8) 0.0806(13) 0.0041(8) 0.0239(8) -0.0003(7)
O3 0.0289(8) 0.0233(7) 0.0651(10) -0.0001(7) 0.0183(7) 0.0018(7)
C1 0.0271(11) 0.0267(10) 0.0245(10) 0.0002(8) 0.0114(8) -0.0011(8)
C2 0.0206(11) 0.0274(10) 0.0285(11) -0.0007(8) 0.0112(8) -0.0010(8)
O1 0.0247(9) 0.0405(9) 0.0673(12) -0.0027(8) 0.0148(8) -0.0051(7)
O2 0.0246(8) 0.0272(8) 0.0457(9) -0.0017(6) 0.0130(6) -0.0035(6)
C3 0.0243(10) 0.0301(11) 0.0304(11) -0.0010(8) 0.0107(8) -0.0023(9)
C4 0.0318(11) 0.0222(10) 0.0297(11) 0.0013(8) 0.0133(9) 0.0040(8)
C12 0.0345(12) 0.0219(11) 0.0407(13) -0.0005(9) 0.0167(9) -0.0009(10)
C5 0.0253(10) 0.0245(10) 0.0301(11) 0.0003(8) 0.0126(8) -0.0028(9)
C6 0.0272(12) 0.0318(11) 0.0397(12) -0.0008(9) 0.0130(9) 0.0002(10)
C7 0.0267(11) 0.0287(11) 0.0302(11) -0.0016(8) 0.0126(9) -0.0046(9)
C8 0.0255(12) 0.0307(11) 0.0349(11) 0.0008(9) 0.0113(9) 0.0034(10)
C9 0.0326(12) 0.0237(11) 0.0429(12) -0.0006(9) 0.0173(10) 0.0023(9)
C10 0.0387(16) 0.0392(15) 0.084(2) 0.0015(15) 0.0167(15) 0.0077(13)
C11 0.0277(13) 0.0333(13) 0.085(2) 0.0031(13) 0.0206(13) 0.0030(11)

loop_
_atom_type_symbol
_atom_type_description
_atom_type_scat_dispersion_real
_atom_type_scat_dispersion_imag
_atom_type_scat_source
C C 0.0033 0.0016 'International Tables Vol C Tables 4.2.6.8 and 6.1.1.4'
H H 0.0000 0.0000 'International Tables Vol C Tables 4.2.6.8 and 6.1.1.4'
O O 0.0106 0.0060 'International Tables Vol C Tables 4.2.6.8 and 6.1.1.4'
Cl Cl 0.1484 0.1585 'International Tables Vol C Tables 4.2.6.8 and 6.1.1.4'

loop_
_geom_angle_atom_site_label_1
_geom_angle_atom_site_label_2
_geom_angle_atom_site_label_3
_geom_angle
C9 O3 C11 115.80(17)
C2 C1 C3 119.95(19)
C2 C1 C7 132.98(19)
C3 C1 C7 107.07(18)
C1 C2 C5 117.67(19)
C1 C2 H1 122.5(12)
C5 C2 H1 119.8(12)
C6 O2 C7 110.19(16)
C8 C3 C1 122.80(19)
C8 C3 C6 128.86(19)
C1 C3 C6 108.34(18)
C8 C4 C5 120.09(18)
C8 C4 Cl1 120.07(16)
C5 C4 Cl1 119.84(15)
C7 C12 C9 126.1(2)
C7 C12 H2 118.5(13)
C9 C12 H2 115.4(13)
C2 C5 C4 121.80(18)
C2 C5 Cl2 117.77(16)
C4 C5 Cl2 120.43(15)
O1 C6 O2 120.8(2)
O1 C6 C3 132.3(2)
O2 C6 C3 106.95(18)
C12 C7 O2 116.14(18)
C12 C7 C1 136.4(2)
O2 C7 C1 107.44(17)
C4 C8 C3 117.7(2)
C4 C8 H3 122.7(14)
C3 C8 H3 119.6(14)
O4 C9 O3 122.9(2)
O4 C9 C12 127.01(19)
O3 C9 C12 110.12(18)
C11 C10 H6 106.3(19)
C11 C10 H7 108.1(19)
H6 C10 H7 108(3)
C11 C10 H8 106(2)
H6 C10 H8 122(3)
H7 C10 H8 106(3)
O3 C11 C10 107.0(2)
O3 C11 H4 108.0(16)
C10 C11 H4 108.5(16)
O3 C11 H5 107.5(17)
C10 C11 H5 106.5(17)
H4 C11 H5 119(2)

loop_
_geom_bond_atom_site_label_1
_geom_bond_atom_site_label_2
_geom_bond_distance
Cl1 C4 1.721(2)
Cl2 C5 1.727(2)
O4 C9 1.207(2)
O3 C9 1.335(2)
O3 C11 1.462(3)
C1 C2 1.385(3)
C1 C3 1.390(3)
C1 C7 1.468(3)
C2 C5 1.386(3)
C2 H1 0.94(2)
O1 C6 1.195(3)
O2 C6 1.387(3)
O2 C7 1.397(3)
C3 C8 1.383(3)
C3 C6 1.469(3)
C4 C8 1.372(3)
C4 C5 1.412(3)
C12 C7 1.329(3)
C12 C9 1.465(3)
C12 H2 0.92(2)
C8 H3 0.93(2)
C10 C11 1.485(4)
C10 H6 0.99(3)
C10 H7 0.99(4)
C10 H8 1.01(4)
C11 H4 1.02(3)
C11 H5 1.04(3)

loop_
_cod_related_entry_id
_cod_related_entry_database
_cod_related_entry_code
1 ChemSpider 14611576
